data_4311582
loop_
_publ_author_name
'Donald J. Darensbourg'
'Ryan M. Mackiewicz'
'Jody L. Rodgers'
'Cindy C. Fang'
'Damon R. Billodeaux'
'Joseph H. Reibenspies'

_publ_section_title
;
 Cyclohexene Oxide/CO2 Copolymerization Catalyzed by Chromium(III) Salen
 Complexes and N-Methylimidazole: Effects of Varying Salen Ligand
 Substituents and Relative Cocatalyst Loading
;
_journal_name_full 'Inorganic Chemistry'
_journal_page_first 6024
_journal_page_last 6034
_journal_paper_doi 10.1021/ic049182e
_journal_volume 43
_journal_year 2004
_chemical_formula_sum 'C42 H66 N2 O2'
_chemical_formula_weight 630.97
_chemical_name_systematic
; 
 ? 
;
_space_group_IT_number 15
_symmetry_cell_setting monoclinic
_symmetry_space_group_name_Hall '-C 2yc'
_symmetry_space_group_name_H-M 'C 1 2/c 1'
_atom_sites_solution_hydrogens geom
_atom_sites_solution_primary direct
_atom_sites_solution_secondary difmap
_audit_creation_method SHELXL-97
_cell_angle_alpha 90.00
_cell_angle_beta 91.156(6)
_cell_angle_gamma 90.00
_cell_formula_units_Z 8
_cell_length_a 33.446(6)
_cell_length_b 12.858(2)
_cell_length_c 18.768(3)
_cell_measurement_reflns_used 403
_cell_measurement_temperature 110(2)
_cell_measurement_theta_max 46.460
_cell_measurement_theta_min 4.828
_cell_volume 8070(2)
_computing_cell_refinement 'Bruker SMART'
_computing_data_collection 'Bruker SMART'
_computing_data_reduction 'Bruker SHELXTL'
_computing_molecular_graphics 'Bruker SHELXTL'
_computing_publication_material 'Bruker SHELXTL'
_computing_structure_refinement 'SHELXL-97 (Sheldrick, 1997)'
_computing_structure_solution 'SHELXS-97 (Sheldrick, 1990)'
_diffrn_ambient_temperature 110(2)
_diffrn_measured_fraction_theta_full 0.998
_diffrn_measured_fraction_theta_max 0.998
_diffrn_measurement_device_type 'CCD area detector'
_diffrn_measurement_method '\h-\w scans'
_diffrn_radiation_monochromator graphite
_diffrn_radiation_source 'fine-focus sealed tube'
_diffrn_radiation_type MoK\a
_diffrn_radiation_wavelength 0.71073
_diffrn_reflns_av_R_equivalents 0.1379
_diffrn_reflns_av_sigmaI/netI 0.1331
_diffrn_reflns_limit_h_max 37
_diffrn_reflns_limit_h_min -37
_diffrn_reflns_limit_k_max 14
_diffrn_reflns_limit_k_min -11
_diffrn_reflns_limit_l_max 19
_diffrn_reflns_limit_l_min -20
_diffrn_reflns_number 17509
_diffrn_reflns_theta_full 23.29
_diffrn_reflns_theta_max 23.29
_diffrn_reflns_theta_min 1.22
_diffrn_standards_decay_% 'less than 1%'
_exptl_absorpt_coefficient_mu 0.062
_exptl_absorpt_correction_type none
_exptl_crystal_colour yellow
_exptl_crystal_density_diffrn 1.039
_exptl_crystal_density_method 'not measured'
_exptl_crystal_description needle
_exptl_crystal_F_000 2784
_exptl_crystal_size_max 0.55
_exptl_crystal_size_mid 0.30
_exptl_crystal_size_min 0.15
_refine_diff_density_max 0.583
_refine_diff_density_min -0.251
_refine_diff_density_rms 0.059
_refine_ls_extinction_method none
_refine_ls_goodness_of_fit_ref 0.832
_refine_ls_hydrogen_treatment mixed
_refine_ls_matrix_type full
_refine_ls_number_parameters 432
_refine_ls_number_reflns 5819
_refine_ls_number_restraints 0
_refine_ls_restrained_S_all 0.832
_refine_ls_R_factor_all 0.1478
_refine_ls_R_factor_gt 0.0647
_refine_ls_shift/su_max 0.000
_refine_ls_shift/su_mean 0.000
_refine_ls_structure_factor_coef Fsqd
_refine_ls_weighting_details 'calc w=1/[\s^2^(Fo^2^)+(0.1041P)^2^+0.0000P] where P=(Fo^2^+2Fc^2^)/3'
_refine_ls_weighting_scheme calc
_refine_ls_wR_factor_gt 0.1516
_refine_ls_wR_factor_ref 0.1823
_reflns_number_gt 2782
_reflns_number_total 5819
_reflns_threshold_expression >2sigma(I)
_cod_data_source_file ic049182esi20040629_114309_2.cif
_cod_data_source_block ligand2
_cod_depositor_comments
;
The following automatic conversions were performed:
'_symmetry_cell_setting' value 'Monoclinic' changed to 'monoclinic'
according to '/home/saulius/struct/CIF-dictionaries/cif_core.dic'
dictionary named 'cif_core.dic' version 2.4.1 from 2010-06-29.

Automatic conversion script
Id: cif_fix_enum 1527 2010-12-29 10:47:43Z saulius 
;
_cod_original_cell_volume 8069(2)
_cod_database_code 4311582

loop_
_symmetry_equiv_pos_as_xyz
'x, y, z'
'-x, y, -z+1/2'
'x+1/2, y+1/2, z'
'-x+1/2, y+1/2, -z+1/2'
'-x, -y, -z'
'x, -y, z-1/2'
'-x+1/2, -y+1/2, -z'
'x+1/2, -y+1/2, z-1/2'

loop_
_atom_site_label
_atom_site_type_symbol
_atom_site_fract_x
_atom_site_fract_y
_atom_site_fract_z
_atom_site_U_iso_or_equiv
_atom_site_adp_type
_atom_site_occupancy
_atom_site_symmetry_multiplicity
_atom_site_calc_flag
_atom_site_refinement_flags
_atom_site_disorder_assembly
_atom_site_disorder_group
O1 O 0.11665(7) 0.70426(17) 0.16495(11) 0.0399(7) Uani 1 1 d . . .
H1 H 0.1103 0.6411 0.1634 0.060 Uiso 1 1 calc R . .
O2 O 0.19716(7) 0.52122(17) 0.16868(12) 0.0416(7) Uani 1 1 d . . .
H2 H 0.1765 0.4999 0.1887 0.062 Uiso 1 1 calc R . .
N1 N 0.08142(9) 0.5327(2) 0.20219(14) 0.0337(7) Uani 1 1 d . . .
N2 N 0.14454(9) 0.3899(2) 0.21270(14) 0.0337(7) Uani 1 1 d . . .
C32 C 0.10514(10) 0.3599(2) 0.23782(17) 0.0319(9) Uani 1 1 d . . .
H32 H 0.1012 0.2843 0.2275 0.038 Uiso 1 1 calc R . .
C16 C 0.20892(11) 0.3376(3) 0.17002(16) 0.0337(9) Uani 1 1 d . . .
C4 C 0.07924(11) 0.9059(3) 0.28077(17) 0.0379(9) Uani 1 1 d . . .
H4 H 0.0832 0.9779 0.2900 0.046 Uiso 1 1 calc R . .
C20 C 0.25890(11) 0.4567(3) 0.12394(17) 0.0368(9) Uani 1 1 d . . .
C3 C 0.05167(11) 0.8526(3) 0.32288(17) 0.0376(9) Uani 1 1 d . . .
C1 C 0.06728(11) 0.6984(2) 0.25539(16) 0.0328(9) Uani 1 1 d . . .
C30 C 0.16933(11) 0.3182(3) 0.19795(17) 0.0355(9) Uani 1 1 d . . .
H30 H 0.1615 0.2481 0.2056 0.043 Uiso 1 1 calc R . .
C31 C 0.07277(11) 0.4211(2) 0.19621(17) 0.0338(9) Uani 1 1 d . . .
H31 H 0.0470 0.4090 0.2211 0.041 Uiso 1 1 calc R . .
C21 C 0.22117(11) 0.4397(3) 0.15468(17) 0.0351(9) Uani 1 1 d . . .
C17 C 0.23388(12) 0.2543(3) 0.15549(16) 0.0384(10) Uani 1 1 d . . .
H17 H 0.2249 0.1861 0.1663 0.046 Uiso 1 1 calc R . .
C5 C 0.10117(11) 0.8614(2) 0.22671(17) 0.0353(9) Uani 1 1 d . . .
C15 C 0.06095(11) 0.5884(3) 0.24464(17) 0.0334(9) Uani 1 1 d . . .
H15 H 0.0404 0.5554 0.2706 0.040 Uiso 1 1 calc R . .
C6 C 0.09521(11) 0.7528(3) 0.21534(17) 0.0343(9) Uani 1 1 d . . .
C2 C 0.04607(11) 0.7492(3) 0.30817(17) 0.0365(9) Uani 1 1 d . . .
H2A H 0.0272 0.7110 0.3348 0.044 Uiso 1 1 calc R . .
C11 C 0.13015(12) 0.9230(3) 0.18172(18) 0.0411(10) Uani 1 1 d . . .
C37 C 0.10261(10) 0.3759(2) 0.31948(16) 0.0337(9) Uani 1 1 d . . .
H37 H 0.1004 0.4522 0.3290 0.040 Uiso 1 1 calc R . .
C22 C 0.29851(12) 0.1761(3) 0.10884(18) 0.0468(10) Uani 1 1 d . . .
C19 C 0.28217(11) 0.3684(3) 0.11179(17) 0.0410(10) Uani 1 1 d . . .
H19 H 0.3078 0.3789 0.0921 0.049 Uiso 1 1 calc R . .
C18 C 0.27095(11) 0.2660(3) 0.12612(17) 0.0395(10) Uani 1 1 d . . .
C42 C 0.13989(11) 0.3351(3) 0.35901(17) 0.0405(10) Uani 1 1 d . . .
H42A H 0.1431 0.2601 0.3486 0.049 Uiso 1 1 calc R . .
H42B H 0.1638 0.3719 0.3416 0.049 Uiso 1 1 calc R . .
C7 C 0.03042(12) 0.9098(3) 0.38359(18) 0.0472(11) Uani 1 1 d . . .
C34 C 0.05118(12) 0.2783(3) 0.11246(19) 0.0501(11) Uani 1 1 d . . .
H34A H 0.0275 0.2692 0.1419 0.075 Uiso 1 1 calc R . .
H34B H 0.0726 0.2323 0.1299 0.075 Uiso 1 1 calc R . .
H34C H 0.0444 0.2607 0.0629 0.075 Uiso 1 1 calc R . .
C35 C 0.03180(12) 0.4620(3) 0.08789(18) 0.0479(10) Uani 1 1 d . . .
H35A H 0.0234 0.4383 0.0403 0.072 Uiso 1 1 calc R . .
H35B H 0.0415 0.5338 0.0851 0.072 Uiso 1 1 calc R . .
H35C H 0.0090 0.4590 0.1198 0.072 Uiso 1 1 calc R . .
C33 C 0.06528(11) 0.3919(3) 0.11675(17) 0.0376(9) Uani 1 1 d . . .
C8 C 0.00032(13) 0.8396(3) 0.41954(19) 0.0557(12) Uani 1 1 d . . .
H8A H -0.0130 0.8784 0.4572 0.083 Uiso 1 1 calc R . .
H8B H 0.0142 0.7794 0.4404 0.083 Uiso 1 1 calc R . .
H8C H -0.0196 0.8158 0.3842 0.083 Uiso 1 1 calc R . .
C38 C 0.06588(11) 0.3226(3) 0.34912(17) 0.0456(10) Uani 1 1 d . . .
H38A H 0.0669 0.2474 0.3379 0.055 Uiso 1 1 calc R . .
H38B H 0.0416 0.3517 0.3257 0.055 Uiso 1 1 calc R . .
C40 C 0.10057(12) 0.2989(3) 0.46862(18) 0.0494(11) Uani 1 1 d . . .
H40A H 0.0987 0.3147 0.5201 0.059 Uiso 1 1 calc R . .
H40B H 0.1028 0.2226 0.4631 0.059 Uiso 1 1 calc R . .
C41 C 0.13716(12) 0.3504(3) 0.43941(18) 0.0484(11) Uani 1 1 d . . .
H41A H 0.1613 0.3209 0.4631 0.058 Uiso 1 1 calc R . .
H41B H 0.1364 0.4258 0.4502 0.058 Uiso 1 1 calc R . .
C9 C 0.00804(13) 1.0058(3) 0.3544(2) 0.0607(12) Uani 1 1 d . . .
H9A H -0.0117 0.9838 0.3181 0.091 Uiso 1 1 calc R . .
H9B H 0.0272 1.0537 0.3330 0.091 Uiso 1 1 calc R . .
H9C H -0.0056 1.0408 0.3933 0.091 Uiso 1 1 calc R . .
C12 C 0.11718(13) 0.9182(3) 0.10212(18) 0.0558(11) Uani 1 1 d . . .
H12A H 0.1180 0.8460 0.0856 0.084 Uiso 1 1 calc R . .
H12B H 0.1354 0.9605 0.0739 0.084 Uiso 1 1 calc R . .
H12C H 0.0899 0.9452 0.0964 0.084 Uiso 1 1 calc R . .
C14 C 0.13071(14) 1.0386(3) 0.2025(2) 0.0632(13) Uani 1 1 d . . .
H14A H 0.1040 1.0685 0.1945 0.095 Uiso 1 1 calc R . .
H14B H 0.1501 1.0757 0.1733 0.095 Uiso 1 1 calc R . .
H14C H 0.1384 1.0455 0.2529 0.095 Uiso 1 1 calc R . .
C36 C 0.10169(12) 0.4066(3) 0.06997(18) 0.0559(11) Uani 1 1 d . . .
H36A H 0.1218 0.3535 0.0819 0.084 Uiso 1 1 calc R . .
H36B H 0.1131 0.4758 0.0783 0.084 Uiso 1 1 calc R . .
H36C H 0.0936 0.3998 0.0197 0.084 Uiso 1 1 calc R . .
C13 C 0.17275(13) 0.8816(3) 0.1912(2) 0.0573(12) Uani 1 1 d . . .
H13A H 0.1807 0.8847 0.2417 0.086 Uiso 1 1 calc R . .
H13B H 0.1910 0.9242 0.1633 0.086 Uiso 1 1 calc R . .
H13C H 0.1738 0.8094 0.1747 0.086 Uiso 1 1 calc R . .
C24 C 0.33588(14) 0.1782(4) 0.1528(2) 0.0856(17) Uani 1 1 d . . .
H24A H 0.3521 0.1169 0.1420 0.128 Uiso 1 1 calc R . .
H24B H 0.3292 0.1777 0.2034 0.128 Uiso 1 1 calc R . .
H24C H 0.3510 0.2413 0.1420 0.128 Uiso 1 1 calc R . .
C39 C 0.06317(12) 0.3369(3) 0.42997(18) 0.0544(11) Uani 1 1 d . . .
H39A H 0.0591 0.4114 0.4408 0.065 Uiso 1 1 calc R . .
H39B H 0.0398 0.2980 0.4474 0.065 Uiso 1 1 calc R . .
C25 C 0.30573(14) 0.1710(3) 0.0303(2) 0.0704(14) Uani 1 1 d . . .
H25A H 0.3220 0.2307 0.0161 0.106 Uiso 1 1 calc R . .
H25B H 0.2801 0.1725 0.0042 0.106 Uiso 1 1 calc R . .
H25C H 0.3199 0.1064 0.0192 0.106 Uiso 1 1 calc R . .
C10 C 0.06217(13) 0.9437(3) 0.4387(2) 0.0692(13) Uani 1 1 d . . .
H10A H 0.0492 0.9790 0.4783 0.104 Uiso 1 1 calc R . .
H10B H 0.0810 0.9914 0.4164 0.104 Uiso 1 1 calc R . .
H10C H 0.0766 0.8824 0.4567 0.104 Uiso 1 1 calc R . .
C23 C 0.27789(14) 0.0679(3) 0.1256(2) 0.0698(13) Uani 1 1 d . . .
H23A H 0.2953 0.0110 0.1105 0.105 Uiso 1 1 calc R . .
H23B H 0.2522 0.0634 0.0998 0.105 Uiso 1 1 calc R . .
H23C H 0.2735 0.0624 0.1770 0.105 Uiso 1 1 calc R . .
C26 C 0.27225(12) 0.5669(3) 0.10448(19) 0.0489(11) Uani 1 1 d . . .
C27 C 0.27402(12) 0.6364(3) 0.1705(2) 0.0563(12) Uani 1 1 d . . .
H27A H 0.2926 0.6064 0.2059 0.084 Uiso 1 1 calc R . .
H27B H 0.2473 0.6415 0.1908 0.084 Uiso 1 1 calc R . .
H27C H 0.2833 0.7059 0.1572 0.084 Uiso 1 1 calc R . .
C28 C 0.24202(15) 0.6135(3) 0.0497(2) 0.0717(14) Uani 1 1 d . . .
H28A H 0.2503 0.6843 0.0373 0.108 Uiso 1 1 calc R . .
H28B H 0.2154 0.6154 0.0703 0.108 Uiso 1 1 calc R . .
H28C H 0.2413 0.5704 0.0066 0.108 Uiso 1 1 calc R . .
C29 C 0.31435(14) 0.5662(4) 0.0719(2) 0.0800(15) Uani 1 1 d . . .
H29A H 0.3224 0.6376 0.0610 0.120 Uiso 1 1 calc R . .
H29B H 0.3138 0.5249 0.0279 0.120 Uiso 1 1 calc R . .
H29C H 0.3335 0.5355 0.1059 0.120 Uiso 1 1 calc R . .

loop_
_atom_site_aniso_label
_atom_site_aniso_U_11
_atom_site_aniso_U_22
_atom_site_aniso_U_33
_atom_site_aniso_U_23
_atom_site_aniso_U_13
_atom_site_aniso_U_12
O1 0.0477(18) 0.0339(13) 0.0385(14) -0.0028(12) 0.0076(12) -0.0048(13)
O2 0.0378(18) 0.0353(14) 0.0518(16) 0.0037(12) 0.0039(13) -0.0016(13)
N1 0.033(2) 0.0337(17) 0.0339(16) 0.0018(13) -0.0015(14) 0.0024(15)
N2 0.031(2) 0.0327(16) 0.0373(16) -0.0020(13) 0.0021(14) 0.0034(15)
C32 0.029(2) 0.0291(19) 0.038(2) -0.0028(15) 0.0052(17) -0.0027(17)
C16 0.034(3) 0.036(2) 0.0309(19) 0.0006(15) 0.0023(17) 0.0014(19)
C4 0.048(3) 0.0287(19) 0.037(2) -0.0022(17) -0.0080(19) 0.0044(19)
C20 0.032(3) 0.051(2) 0.0277(19) 0.0013(17) -0.0013(17) -0.005(2)
C3 0.042(3) 0.039(2) 0.0312(19) 0.0010(17) -0.0056(18) 0.0112(19)
C1 0.036(2) 0.032(2) 0.0308(19) 0.0022(16) -0.0017(17) 0.0003(18)
C30 0.038(3) 0.034(2) 0.034(2) 0.0019(16) 0.0001(18) -0.001(2)
C31 0.031(2) 0.033(2) 0.038(2) 0.0003(16) 0.0046(17) -0.0018(18)
C21 0.034(3) 0.038(2) 0.033(2) 0.0002(16) -0.0011(18) 0.004(2)
C17 0.047(3) 0.037(2) 0.0314(19) 0.0053(16) 0.0023(18) 0.009(2)
C5 0.040(3) 0.034(2) 0.031(2) 0.0009(16) -0.0075(17) 0.0029(18)
C15 0.027(2) 0.039(2) 0.034(2) 0.0005(17) -0.0010(17) 0.0002(18)
C6 0.041(3) 0.034(2) 0.0278(18) -0.0007(16) -0.0025(18) 0.0049(18)
C2 0.037(3) 0.041(2) 0.0320(19) 0.0021(17) 0.0009(17) 0.0039(19)
C11 0.049(3) 0.036(2) 0.038(2) 0.0018(17) -0.0001(19) -0.005(2)
C37 0.034(2) 0.035(2) 0.0318(19) -0.0020(15) 0.0043(17) 0.0027(18)
C22 0.037(3) 0.067(3) 0.036(2) 0.0003(19) -0.0012(19) 0.017(2)
C19 0.022(2) 0.071(3) 0.030(2) -0.0058(18) -0.0020(16) -0.002(2)
C18 0.035(3) 0.056(3) 0.0279(19) -0.0011(17) -0.0009(18) 0.009(2)
C42 0.037(3) 0.044(2) 0.041(2) -0.0019(17) -0.0004(18) 0.0019(19)
C7 0.058(3) 0.047(2) 0.037(2) -0.0121(18) 0.000(2) 0.011(2)
C34 0.057(3) 0.047(2) 0.045(2) -0.0082(18) -0.011(2) 0.001(2)
C35 0.052(3) 0.053(2) 0.039(2) 0.0044(18) -0.0026(19) 0.000(2)
C33 0.040(3) 0.040(2) 0.0326(19) -0.0044(16) -0.0003(17) -0.0007(19)
C8 0.064(3) 0.063(3) 0.040(2) -0.0076(19) 0.013(2) 0.015(2)
C38 0.039(3) 0.060(2) 0.038(2) 0.0075(18) -0.0004(19) -0.005(2)
C40 0.057(3) 0.058(3) 0.033(2) 0.0061(18) 0.000(2) 0.009(2)
C41 0.051(3) 0.054(2) 0.040(2) -0.0057(18) -0.009(2) 0.012(2)
C9 0.071(3) 0.056(3) 0.056(3) -0.012(2) 0.008(2) 0.021(2)
C12 0.071(3) 0.051(2) 0.045(2) 0.0034(19) -0.001(2) -0.017(2)
C14 0.086(4) 0.045(2) 0.058(3) 0.002(2) -0.004(2) -0.017(2)
C36 0.052(3) 0.080(3) 0.036(2) -0.006(2) 0.007(2) 0.007(2)
C13 0.057(3) 0.056(3) 0.059(3) 0.005(2) 0.002(2) -0.020(2)
C24 0.074(4) 0.097(4) 0.084(3) -0.034(3) -0.032(3) 0.043(3)
C39 0.051(3) 0.078(3) 0.035(2) 0.007(2) 0.006(2) -0.001(2)
C25 0.075(4) 0.080(3) 0.056(3) -0.015(2) -0.007(2) 0.026(3)
C10 0.070(3) 0.089(3) 0.049(3) -0.027(2) -0.006(2) 0.013(3)
C23 0.072(4) 0.069(3) 0.069(3) -0.003(2) 0.009(3) 0.021(3)
C26 0.046(3) 0.061(3) 0.040(2) -0.0077(19) 0.007(2) -0.019(2)
C27 0.047(3) 0.067(3) 0.055(3) -0.010(2) 0.008(2) -0.019(2)
C28 0.104(4) 0.055(3) 0.056(3) 0.014(2) -0.004(3) -0.027(3)
C29 0.084(4) 0.082(3) 0.075(3) -0.022(3) 0.039(3) -0.040(3)

loop_
_atom_type_symbol
_atom_type_description
_atom_type_scat_dispersion_real
_atom_type_scat_dispersion_imag
_atom_type_scat_source
C C 0.0033 0.0016 'International Tables Vol C Tables 4.2.6.8 and 6.1.1.4'
H H 0.0000 0.0000 'International Tables Vol C Tables 4.2.6.8 and 6.1.1.4'
N N 0.0061 0.0033 'International Tables Vol C Tables 4.2.6.8 and 6.1.1.4'
O O 0.0106 0.0060 'International Tables Vol C Tables 4.2.6.8 and 6.1.1.4'

loop_
_geom_angle_atom_site_label_1
_geom_angle_atom_site_label_2
_geom_angle_atom_site_label_3
_geom_angle
_geom_angle_site_symmetry_1
_geom_angle_site_symmetry_3
_geom_angle_publ_flag
C15 N1 C31 119.2(3) . . ?
C30 N2 C32 118.4(3) . . ?
N2 C32 C31 109.4(3) . . ?
N2 C32 C37 110.6(3) . . ?
C31 C32 C37 112.5(3) . . ?
C17 C16 C21 120.1(3) . . ?
C17 C16 C30 119.6(3) . . ?
C21 C16 C30 120.3(3) . . ?
C5 C4 C3 124.9(3) . . ?
C19 C20 C21 116.4(3) . . ?
C19 C20 C26 123.1(3) . . ?
C21 C20 C26 120.4(3) . . ?
C2 C3 C4 116.6(3) . . ?
C2 C3 C7 123.3(3) . . ?
C4 C3 C7 120.0(3) . . ?
C2 C1 C6 120.2(3) . . ?
C2 C1 C15 118.9(3) . . ?
C6 C1 C15 120.8(3) . . ?
N2 C30 C16 123.8(3) . . ?
N1 C31 C32 109.0(3) . . ?
N1 C31 C33 109.7(2) . . ?
C32 C31 C33 117.5(3) . . ?
O2 C21 C16 120.5(3) . . ?
O2 C21 C20 119.9(3) . . ?
C16 C21 C20 119.5(3) . . ?
C18 C17 C16 123.0(3) . . ?
C4 C5 C6 116.0(3) . . ?
C4 C5 C11 122.9(3) . . ?
C6 C5 C11 121.0(3) . . ?
N1 C15 C1 123.8(3) . . ?
O1 C6 C1 121.0(3) . . ?
O1 C6 C5 118.9(3) . . ?
C1 C6 C5 120.2(3) . . ?
C3 C2 C1 121.9(3) . . ?
C5 C11 C13 110.9(3) . . ?
C5 C11 C14 111.6(3) . . ?
C13 C11 C14 107.5(3) . . ?
C5 C11 C12 110.2(3) . . ?
C13 C11 C12 109.9(3) . . ?
C14 C11 C12 106.5(3) . . ?
C38 C37 C42 108.9(3) . . ?
C38 C37 C32 111.2(3) . . ?
C42 C37 C32 111.9(3) . . ?
C24 C22 C25 113.4(4) . . ?
C24 C22 C18 112.1(3) . . ?
C25 C22 C18 110.7(3) . . ?
C24 C22 C23 105.6(3) . . ?
C25 C22 C23 103.6(3) . . ?
C18 C22 C23 110.9(3) . . ?
C18 C19 C20 125.6(3) . . ?
C17 C18 C19 115.4(3) . . ?
C17 C18 C22 124.0(3) . . ?
C19 C18 C22 120.7(3) . . ?
C41 C42 C37 111.7(3) . . ?
C8 C7 C10 109.0(3) . . ?
C8 C7 C9 108.2(3) . . ?
C10 C7 C9 109.8(3) . . ?
C8 C7 C3 111.3(3) . . ?
C10 C7 C3 108.1(3) . . ?
C9 C7 C3 110.3(3) . . ?
C36 C33 C35 108.1(3) . . ?
C36 C33 C34 109.6(3) . . ?
C35 C33 C34 108.7(3) . . ?
C36 C33 C31 114.0(3) . . ?
C35 C33 C31 107.5(3) . . ?
C34 C33 C31 108.9(3) . . ?
C37 C38 C39 111.8(3) . . ?
C41 C40 C39 110.7(3) . . ?
C40 C41 C42 111.6(3) . . ?
C40 C39 C38 111.8(3) . . ?
C27 C26 C20 110.7(3) . . ?
C27 C26 C29 107.7(3) . . ?
C20 C26 C29 111.1(3) . . ?
C27 C26 C28 109.1(3) . . ?
C20 C26 C28 109.1(3) . . ?
C29 C26 C28 109.1(3) . . ?

loop_
_geom_bond_atom_site_label_1
_geom_bond_atom_site_label_2
_geom_bond_distance
_geom_bond_site_symmetry_2
_geom_bond_publ_flag
O1 C6 1.351(4) . ?
O2 C21 1.349(4) . ?
N1 C15 1.280(4) . ?
N1 C31 1.467(4) . ?
N2 C30 1.273(4) . ?
N2 C32 1.460(4) . ?
C32 C31 1.538(5) . ?
C32 C37 1.550(4) . ?
C16 C17 1.388(4) . ?
C16 C21 1.407(5) . ?
C16 C30 1.455(5) . ?
C4 C5 1.387(4) . ?
C4 C3 1.405(5) . ?
C20 C19 1.398(5) . ?
C20 C21 1.415(5) . ?
C20 C26 1.532(5) . ?
C3 C2 1.370(4) . ?
C3 C7 1.542(5) . ?
C1 C2 1.392(4) . ?
C1 C6 1.398(4) . ?
C1 C15 1.444(4) . ?
C31 C33 1.553(4) . ?
C17 C18 1.375(5) . ?
C5 C6 1.425(4) . ?
C5 C11 1.521(5) . ?
C11 C13 1.528(5) . ?
C11 C14 1.537(5) . ?
C11 C12 1.548(5) . ?
C37 C38 1.522(5) . ?
C37 C42 1.531(5) . ?
C22 C24 1.484(5) . ?
C22 C25 1.500(5) . ?
C22 C18 1.518(5) . ?
C22 C23 1.588(5) . ?
C19 C18 1.396(5) . ?
C42 C41 1.526(4) . ?
C7 C8 1.520(5) . ?
C7 C10 1.531(5) . ?
C7 C9 1.538(5) . ?
C34 C33 1.537(5) . ?
C35 C33 1.528(5) . ?
C33 C36 1.527(5) . ?
C38 C39 1.533(5) . ?
C40 C41 1.504(5) . ?
C40 C39 1.514(5) . ?
C26 C27 1.528(5) . ?
C26 C29 1.547(5) . ?
C26 C28 1.549(6) . ?
